data_8104039
loop_
_publ_author_name
'Niewa, R.'
'Jacobs, H.'

_publ_section_title
;
 Crysta structure of hafnium(IV) chloride, Hf Cl4
;
_journal_name_full 'Zeitschrift fuer Kristallographie (149,1979-)'
_journal_page_first 687
_journal_page_last 687
_journal_volume 210
_journal_year 1995
_chemical_formula_sum 'Cl4 Hf'
_chemical_name_systematic 'Hf Cl4'
_space_group_IT_number 13
_symmetry_space_group_name_Hall '-P 2yc'
_symmetry_space_group_name_H-M 'P 1 2/c 1'
_cell_angle_alpha 90
_cell_angle_beta 109.05
_cell_angle_gamma 90
_cell_formula_units_Z 2
_cell_length_a 6.327
_cell_length_b 7.377
_cell_length_c 6.2
_cell_volume 273.532
_citation_journal_id_ASTM ZEKRDZ
_cod_data_source_file Niewa_ZEKRDZ_1995_1829.cif
_cod_data_source_block Cl4Hf1
_cod_original_cell_volume 273.5323
_cod_original_formula_sum 'Cl4 Hf1'
_cod_database_code 8104039

loop_
_symmetry_equiv_pos_as_xyz
x,y,z
-x,y,-z+1/2
-x,-y,-z
x,-y,z-1/2

loop_
_atom_site_label
_atom_site_type_symbol
_atom_site_fract_x
_atom_site_fract_y
_atom_site_fract_z
_atom_site_occupancy
_atom_site_U_iso_or_equiv
Hf1 Hf+4 0.5 0.33737 0.25 1 0.0
Cl2 Cl-1 0.2742 0.6063 0.0029 1 0.0
Cl1 Cl-1 0.2443 0.1375 0.0233 1 0.0
